data_4311807
loop_
_publ_author_name
'Perumal Sekar'
'James A. Ibers'

_publ_section_title
;
 Syntheses and Characterization of Some Mixed Te/Se Polychalcogenide
 Anions [TemSen]2-
;
_journal_name_full 'Inorganic Chemistry'
_journal_page_first 5436
_journal_page_last 5441
_journal_paper_doi 10.1021/ic040026h
_journal_volume 43
_journal_year 2004
_chemical_formula_sum 'C96 H80 P4 Se4 Te4'
_chemical_formula_weight 2183.72
_chemical_name_systematic
;
   ?
;
_space_group_IT_number 2
_symmetry_space_group_name_Hall '-P 1'
_symmetry_space_group_name_H-M 'P -1'
_atom_sites_solution_hydrogens geom
_atom_sites_solution_primary direct
_atom_sites_solution_secondary difmap
_audit_creation_method SHELXL-97
_cell_angle_alpha 89.402(2)
_cell_angle_beta 76.282(2)
_cell_angle_gamma 88.457(2)
_cell_formula_units_Z 2
_cell_length_a 11.3455(14)
_cell_length_b 19.420(2)
_cell_length_c 20.000(3)
_cell_measurement_temperature 153(2)
_cell_volume 4279.3(9)
_computing_cell_refinement 'SAINT (Bruker 2000)'
_computing_data_collection 'SMART (Bruker 2000)'
_computing_data_reduction SAINT
_computing_molecular_graphics 'XP in SHELXTL'
_computing_structure_refinement SHELXTL
_computing_structure_solution 'SHELXTL (Sheldrick, 2000)'
_diffrn_ambient_temperature 153(2)
_diffrn_measured_fraction_theta_full 0.899
_diffrn_measured_fraction_theta_max 0.899
_diffrn_radiation_monochromator graphite
_diffrn_radiation_source 'fine-focus sealed tube'
_diffrn_radiation_type MoK\a
_diffrn_radiation_wavelength 0.71073
_diffrn_reflns_av_R_equivalents 0.0491
_diffrn_reflns_av_sigmaI/netI 0.0716
_diffrn_reflns_limit_h_max 15
_diffrn_reflns_limit_h_min -15
_diffrn_reflns_limit_k_max 24
_diffrn_reflns_limit_k_min -25
_diffrn_reflns_limit_l_max 26
_diffrn_reflns_limit_l_min -26
_diffrn_reflns_number 51531
_diffrn_reflns_theta_full 28.93
_diffrn_reflns_theta_max 28.93
_diffrn_reflns_theta_min 1.05
_exptl_absorpt_coefficient_mu 3.172
_exptl_absorpt_correction_T_max 0.6275
_exptl_absorpt_correction_T_min 0.4228
_exptl_crystal_colour black
_exptl_crystal_density_diffrn 1.695
_exptl_crystal_density_method 'not measured'
_exptl_crystal_description block
_exptl_crystal_F_000 2120
_exptl_crystal_size_max 0.360
_exptl_crystal_size_mid 0.164
_exptl_crystal_size_min 0.164
_refine_diff_density_max 5.010
_refine_diff_density_min -2.987
_refine_diff_density_rms 0.240
_refine_ls_extinction_method none
_refine_ls_goodness_of_fit_ref 1.496
_refine_ls_hydrogen_treatment mixed
_refine_ls_matrix_type full
_refine_ls_number_parameters 983
_refine_ls_number_reflns 20334
_refine_ls_number_restraints 0
_refine_ls_restrained_S_all 1.496
_refine_ls_R_factor_all 0.1310
_refine_ls_R_factor_gt 0.0858
_refine_ls_shift/su_max 0.001
_refine_ls_shift/su_mean 0.000
_refine_ls_structure_factor_coef Fsqd
_refine_ls_weighting_details 'calc w=1/[\s^2^(Fo^2^)+(0.1000P)^2^+0.0000P] where P=(Fo^2^+2Fc^2^)/3'
_refine_ls_weighting_scheme calc
_refine_ls_wR_factor_gt 0.2315
_refine_ls_wR_factor_ref 0.2544
_reflns_number_gt 13086
_reflns_number_total 20334
_reflns_threshold_expression >2sigma(I)
_cod_data_source_file ic040026h_4.cif
_cod_data_source_block '[PPh4]2[Te2Se2]_Compound4'
_cod_database_code 4311807

loop_
_symmetry_equiv_pos_as_xyz
'x, y, z'
'-x, -y, -z'

loop_
_atom_site_label
_atom_site_type_symbol
_atom_site_fract_x
_atom_site_fract_y
_atom_site_fract_z
_atom_site_U_iso_or_equiv
_atom_site_adp_type
_atom_site_occupancy
_atom_site_symmetry_multiplicity
_atom_site_calc_flag
_atom_site_refinement_flags
_atom_site_disorder_assembly
_atom_site_disorder_group
Se1 Se 0.64661(7) 0.26034(4) 0.23300(4) 0.02602(19) Uani 1 1 d . . .
Se2 Se 0.11335(7) 0.22179(4) 0.26454(5) 0.0295(2) Uani 1 1 d . . .
Se3 Se -1.33214(9) 0.26276(7) 0.73002(6) 0.0514(3) Uani 1 1 d . . .
Se4 Se -1.89239(9) 0.22865(7) 0.79353(6) 0.0583(3) Uani 1 1 d . . .
Te1 Te 0.45241(6) 0.24754(3) 0.32812(3) 0.03743(17) Uani 1 1 d . . .
Te2 Te 0.25114(6) 0.31322(3) 0.29843(3) 0.03923(18) Uani 1 1 d . . .
Te3A Te -1.5385(2) 0.3095(4) 0.7922(2) 0.072(2) Uani 0.384(8) 1 d P . .
Te3 Te -1.54361(19) 0.2595(3) 0.80100(9) 0.0717(10) Uani 0.616(8) 1 d P . .
Te4 Te -1.71223(7) 0.28852(5) 0.71876(5) 0.0646(3) Uani 1 1 d . . .
P1 P -0.75832(19) 0.44275(11) 0.52421(12) 0.0271(5) Uani 1 1 d . . .
P2 P -0.2741(2) 0.02396(12) 0.57685(12) 0.0308(5) Uani 1 1 d . . .
P3 P 0.7098(2) 0.02453(12) 0.07318(12) 0.0311(5) Uani 1 1 d . . .
P4 P 0.2158(2) 0.42936(13) 0.02978(14) 0.0381(6) Uani 1 1 d . . .
C1 C -0.8853(7) 0.3879(4) 0.5376(4) 0.0280(18) Uani 1 1 d . . .
C2 C -0.9272(8) 0.3562(4) 0.6024(5) 0.0335(19) Uani 1 1 d . . .
H2A H -0.8898 0.3656 0.6389 0.040 Uiso 1 1 calc R . .
C3 C -1.0226(8) 0.3114(5) 0.6128(6) 0.040(2) Uani 1 1 d . . .
H3A H -1.0486 0.2893 0.6562 0.048 Uiso 1 1 calc R . .
C4 C -1.0815(9) 0.2981(5) 0.5603(6) 0.046(3) Uani 1 1 d . . .
H4A H -1.1493 0.2689 0.5686 0.055 Uiso 1 1 calc R . .
C5 C -1.0399(8) 0.3279(5) 0.4966(6) 0.042(2) Uani 1 1 d . . .
H5A H -1.0772 0.3175 0.4602 0.051 Uiso 1 1 calc R . .
C6 C -0.9416(8) 0.3740(4) 0.4846(5) 0.0322(19) Uani 1 1 d . . .
H6A H -0.9145 0.3951 0.4408 0.039 Uiso 1 1 calc R . .
C7 C -0.7167(7) 0.4708(4) 0.4354(5) 0.0285(18) Uani 1 1 d . . .
C8 C -0.7865(8) 0.5205(5) 0.4120(5) 0.035(2) Uani 1 1 d . . .
H8A H -0.8533 0.5422 0.4431 0.042 Uiso 1 1 calc R . .
C9 C -0.7586(9) 0.5389(5) 0.3426(5) 0.042(2) Uani 1 1 d . . .
H9A H -0.8084 0.5718 0.3260 0.051 Uiso 1 1 calc R . .
C10 C -0.6580(9) 0.5092(5) 0.2979(5) 0.044(2) Uani 1 1 d . . .
H10A H -0.6374 0.5229 0.2509 0.053 Uiso 1 1 calc R . .
C11 C -0.5889(9) 0.4608(5) 0.3211(5) 0.043(2) Uani 1 1 d . . .
H11A H -0.5212 0.4404 0.2897 0.052 Uiso 1 1 calc R . .
C12 C -0.6145(8) 0.4398(5) 0.3904(5) 0.034(2) Uani 1 1 d . . .
H12A H -0.5651 0.4062 0.4063 0.041 Uiso 1 1 calc R . .
C13 C -0.6353(7) 0.3930(5) 0.5443(5) 0.0315(19) Uani 1 1 d . . .
C14 C -0.6076(8) 0.3287(5) 0.5115(5) 0.037(2) Uani 1 1 d . . .
H14A H -0.6531 0.3140 0.4802 0.045 Uiso 1 1 calc R . .
C15 C -0.5153(9) 0.2870(5) 0.5242(5) 0.044(2) Uani 1 1 d . . .
H15A H -0.4954 0.2444 0.5009 0.053 Uiso 1 1 calc R . .
C16 C -0.4516(9) 0.3079(6) 0.5713(6) 0.047(3) Uani 1 1 d . . .
H16A H -0.3895 0.2787 0.5814 0.057 Uiso 1 1 calc R . .
C17 C -0.4782(9) 0.3714(6) 0.6041(6) 0.046(2) Uani 1 1 d . . .
H17A H -0.4330 0.3858 0.6356 0.056 Uiso 1 1 calc R . .
C18 C -0.5698(8) 0.4135(5) 0.5908(5) 0.035(2) Uani 1 1 d . . .
H18A H -0.5882 0.4566 0.6135 0.042 Uiso 1 1 calc R . .
C19 C -0.7926(8) 0.5170(4) 0.5792(5) 0.0303(18) Uani 1 1 d . . .
C20 C -0.7073(8) 0.5690(5) 0.5720(5) 0.036(2) Uani 1 1 d . . .
H20A H -0.6348 0.5665 0.5366 0.043 Uiso 1 1 calc R . .
C21 C -0.7293(9) 0.6241(5) 0.6167(5) 0.040(2) Uani 1 1 d . . .
H21A H -0.6698 0.6583 0.6130 0.048 Uiso 1 1 calc R . .
C22 C -0.8367(9) 0.6305(5) 0.6668(5) 0.040(2) Uani 1 1 d . . .
H22A H -0.8515 0.6693 0.6964 0.048 Uiso 1 1 calc R . .
C23 C -0.9243(9) 0.5787(5) 0.6734(5) 0.044(2) Uani 1 1 d . . .
H23A H -0.9985 0.5830 0.7073 0.053 Uiso 1 1 calc R . .
C24 C -0.9023(8) 0.5223(5) 0.6311(5) 0.038(2) Uani 1 1 d . . .
H24A H -0.9602 0.4870 0.6364 0.045 Uiso 1 1 calc R . .
C25 C -0.1630(9) 0.0404(5) 0.6245(5) 0.038(2) Uani 1 1 d . . .
C26 C -0.0568(9) 0.0004(6) 0.6184(6) 0.047(3) Uani 1 1 d . . .
H26A H -0.0435 -0.0395 0.5902 0.056 Uiso 1 1 calc R . .
C27 C 0.0279(10) 0.0184(7) 0.6531(7) 0.059(3) Uani 1 1 d . . .
H27A H 0.0997 -0.0093 0.6482 0.071 Uiso 1 1 calc R . .
C28 C 0.0127(11) 0.0741(7) 0.6939(6) 0.064(3) Uani 1 1 d . . .
H28A H 0.0720 0.0845 0.7185 0.076 Uiso 1 1 calc R . .
C29 C -0.0900(10) 0.1163(6) 0.7001(6) 0.048(3) Uani 1 1 d . . .
H29A H -0.0995 0.1568 0.7273 0.057 Uiso 1 1 calc R . .
C30 C -0.1801(9) 0.0988(5) 0.6658(5) 0.040(2) Uani 1 1 d . . .
H30A H -0.2519 0.1266 0.6708 0.048 Uiso 1 1 calc R . .
C31 C -0.2603(8) 0.0886(4) 0.5108(5) 0.0326(19) Uani 1 1 d . . .
C32 C -0.1481(9) 0.1201(4) 0.4873(5) 0.035(2) Uani 1 1 d . . .
H32A H -0.0841 0.1122 0.5099 0.043 Uiso 1 1 calc R . .
C33 C -0.1324(11) 0.1639(5) 0.4292(5) 0.045(2) Uani 1 1 d . . .
H33A H -0.0564 0.1845 0.4111 0.054 Uiso 1 1 calc R . .
C34 C -0.2286(11) 0.1766(5) 0.3987(5) 0.047(3) Uani 1 1 d . . .
H34A H -0.2191 0.2073 0.3606 0.057 Uiso 1 1 calc R . .
C35 C -0.3374(10) 0.1452(5) 0.4232(5) 0.046(2) Uani 1 1 d . . .
H35A H -0.4019 0.1539 0.4011 0.055 Uiso 1 1 calc R . .
C36 C -0.3552(9) 0.1013(5) 0.4789(5) 0.041(2) Uani 1 1 d . . .
H36A H -0.4311 0.0799 0.4954 0.049 Uiso 1 1 calc R . .
C37 C -0.4260(8) 0.0286(5) 0.6311(5) 0.035(2) Uani 1 1 d . . .
C38 C -0.4817(9) 0.0919(5) 0.6527(6) 0.043(2) Uani 1 1 d . . .
H38A H -0.4407 0.1335 0.6384 0.052 Uiso 1 1 calc R . .
C39 C -0.5934(10) 0.0937(6) 0.6936(6) 0.052(3) Uani 1 1 d . . .
H39A H -0.6316 0.1369 0.7080 0.062 Uiso 1 1 calc R . .
C40 C -0.6551(10) 0.0333(7) 0.7156(5) 0.054(3) Uani 1 1 d . . .
H40A H -0.7353 0.0358 0.7437 0.065 Uiso 1 1 calc R . .
C41 C -0.6006(9) -0.0297(6) 0.6966(5) 0.047(3) Uani 1 1 d . . .
H41A H -0.6413 -0.0710 0.7127 0.056 Uiso 1 1 calc R . .
C42 C -0.4841(8) -0.0322(5) 0.6532(5) 0.034(2) Uani 1 1 d . . .
H42A H -0.4450 -0.0753 0.6390 0.041 Uiso 1 1 calc R . .
C43 C -0.2478(8) -0.0588(5) 0.5380(5) 0.034(2) Uani 1 1 d . . .
C44 C -0.2620(10) -0.0684(5) 0.4715(5) 0.046(2) Uani 1 1 d . . .
H44A H -0.2875 -0.0306 0.4475 0.055 Uiso 1 1 calc R . .
C45 C -0.2396(11) -0.1321(5) 0.4398(7) 0.058(3) Uani 1 1 d . . .
H45A H -0.2486 -0.1382 0.3942 0.070 Uiso 1 1 calc R . .
C46 C -0.2039(9) -0.1863(5) 0.4763(6) 0.047(3) Uani 1 1 d . . .
H46A H -0.1872 -0.2301 0.4548 0.056 Uiso 1 1 calc R . .
C47 C -0.1917(9) -0.1792(5) 0.5420(6) 0.048(3) Uani 1 1 d . . .
H47A H -0.1677 -0.2179 0.5656 0.057 Uiso 1 1 calc R . .
C48 C -0.2144(8) -0.1154(5) 0.5752(6) 0.042(2) Uani 1 1 d . . .
H48A H -0.2076 -0.1104 0.6213 0.050 Uiso 1 1 calc R . .
C49 C 0.8227(8) 0.0382(5) 0.1215(5) 0.036(2) Uani 1 1 d . . .
C50 C 0.8102(8) 0.0962(5) 0.1622(5) 0.036(2) Uani 1 1 d . . .
H50A H 0.7420 0.1267 0.1660 0.043 Uiso 1 1 calc R . .
C51 C 0.9008(9) 0.1095(5) 0.1983(5) 0.040(2) Uani 1 1 d . . .
H51A H 0.8925 0.1483 0.2277 0.048 Uiso 1 1 calc R . .
C52 C 1.0001(9) 0.0663(6) 0.1907(6) 0.050(3) Uani 1 1 d . . .
H52A H 1.0620 0.0767 0.2134 0.060 Uiso 1 1 calc R . .
C53 C 1.0120(10) 0.0096(7) 0.1517(7) 0.060(3) Uani 1 1 d . . .
H53A H 1.0805 -0.0205 0.1489 0.072 Uiso 1 1 calc R . .
C54 C 0.9241(9) -0.0064(6) 0.1147(6) 0.051(3) Uani 1 1 d . . .
H54A H 0.9335 -0.0460 0.0863 0.061 Uiso 1 1 calc R . .
C55 C 0.7306(8) -0.0604(5) 0.0370(5) 0.035(2) Uani 1 1 d . . .
C56 C 0.7440(10) -0.1174(5) 0.0782(6) 0.049(3) Uani 1 1 d . . .
H56A H 0.7427 -0.1112 0.1254 0.059 Uiso 1 1 calc R . .
C57 C 0.7592(12) -0.1830(6) 0.0499(6) 0.062(3) Uani 1 1 d . . .
H57A H 0.7695 -0.2220 0.0772 0.074 Uiso 1 1 calc R . .
C58 C 0.7591(11) -0.1908(6) -0.0203(6) 0.055(3) Uani 1 1 d . . .
H58A H 0.7683 -0.2355 -0.0401 0.066 Uiso 1 1 calc R . .
C59 C 0.7461(10) -0.1352(5) -0.0595(6) 0.049(3) Uani 1 1 d . . .
H59A H 0.7480 -0.1415 -0.1068 0.058 Uiso 1 1 calc R . .
C60 C 0.7303(9) -0.0698(5) -0.0326(5) 0.039(2) Uani 1 1 d . . .
H60A H 0.7194 -0.0315 -0.0607 0.047 Uiso 1 1 calc R . .
C61 C 0.7265(9) 0.0886(5) 0.0064(5) 0.035(2) Uani 1 1 d . . .
C62 C 0.8394(10) 0.1171(5) -0.0180(5) 0.045(2) Uani 1 1 d . . .
H62A H 0.9041 0.1056 0.0031 0.054 Uiso 1 1 calc R . .
C63 C 0.8577(12) 0.1630(6) -0.0743(6) 0.058(3) Uani 1 1 d . . .
H63A H 0.9351 0.1822 -0.0919 0.070 Uiso 1 1 calc R . .
C64 C 0.7626(12) 0.1797(5) -0.1036(6) 0.056(3) Uani 1 1 d . . .
H64A H 0.7749 0.2103 -0.1419 0.068 Uiso 1 1 calc R . .
C65 C 0.6508(12) 0.1530(6) -0.0783(6) 0.054(3) Uani 1 1 d . . .
H65A H 0.5857 0.1660 -0.0984 0.064 Uiso 1 1 calc R . .
C66 C 0.6307(10) 0.1062(5) -0.0225(5) 0.045(2) Uani 1 1 d . . .
H66A H 0.5530 0.0872 -0.0053 0.054 Uiso 1 1 calc R . .
C67 C 0.5590(8) 0.0340(5) 0.1282(4) 0.0312(19) Uani 1 1 d . . .
C68 C 0.5146(8) 0.1004(5) 0.1494(5) 0.040(2) Uani 1 1 d . . .
H68A H 0.5615 0.1398 0.1338 0.048 Uiso 1 1 calc R . .
C69 C 0.4004(8) 0.1072(6) 0.1936(5) 0.042(2) Uani 1 1 d . . .
H69A H 0.3682 0.1517 0.2081 0.050 Uiso 1 1 calc R . .
C70 C 0.3344(9) 0.0506(7) 0.2162(5) 0.051(3) Uani 1 1 d . . .
H70A H 0.2558 0.0562 0.2458 0.061 Uiso 1 1 calc R . .
C71 C 0.3786(9) -0.0142(6) 0.1972(5) 0.048(3) Uani 1 1 d . . .
H71A H 0.3322 -0.0532 0.2146 0.058 Uiso 1 1 calc R . .
C72 C 0.4936(8) -0.0227(6) 0.1517(5) 0.039(2) Uani 1 1 d . . .
H72A H 0.5251 -0.0674 0.1377 0.046 Uiso 1 1 calc R . .
C73 C 0.0925(8) 0.3719(5) 0.0414(5) 0.038(2) Uani 1 1 d . . .
C74 C 0.0305(11) 0.3585(6) -0.0088(6) 0.053(3) Uani 1 1 d . . .
H74A H 0.0505 0.3820 -0.0518 0.064 Uiso 1 1 calc R . .
C75 C -0.0628(12) 0.3096(6) 0.0042(7) 0.061(3) Uani 1 1 d . . .
H75A H -0.1044 0.2996 -0.0304 0.073 Uiso 1 1 calc R . .
C76 C -0.0919(11) 0.2779(6) 0.0643(7) 0.058(3) Uani 1 1 d . . .
H76A H -0.1549 0.2454 0.0719 0.070 Uiso 1 1 calc R . .
C77 C -0.0350(10) 0.2898(6) 0.1165(6) 0.050(3) Uani 1 1 d . . .
H77A H -0.0580 0.2659 0.1592 0.060 Uiso 1 1 calc R . .
C78 C 0.0572(9) 0.3377(5) 0.1054(5) 0.044(2) Uani 1 1 d . . .
H78A H 0.0965 0.3474 0.1411 0.053 Uiso 1 1 calc R . .
C79 C 0.1855(11) 0.4937(5) 0.0937(6) 0.049(3) Uani 1 1 d . . .
C80 C 0.0641(11) 0.5132(6) 0.1264(6) 0.052(3) Uani 1 1 d . . .
H80A H -0.0014 0.4875 0.1184 0.062 Uiso 1 1 calc R . .
C81 C 0.0411(13) 0.5699(6) 0.1701(6) 0.063(3) Uani 1 1 d . . .
H81A H -0.0398 0.5839 0.1913 0.076 Uiso 1 1 calc R . .
C82 C 0.1417(17) 0.6066(6) 0.1824(7) 0.079(5) Uani 1 1 d . . .
H82A H 0.1280 0.6456 0.2118 0.094 Uiso 1 1 calc R . .
C83 C 0.2575(13) 0.5852(7) 0.1517(7) 0.062(3) Uani 1 1 d . . .
H83A H 0.3236 0.6096 0.1607 0.075 Uiso 1 1 calc R . .
C84 C 0.2811(11) 0.5301(6) 0.1088(7) 0.057(3) Uani 1 1 d . . .
H84A H 0.3627 0.5163 0.0889 0.069 Uiso 1 1 calc R . .
C85 C 0.3506(8) 0.3813(5) 0.0371(6) 0.040(2) Uani 1 1 d . . .
C86 C 0.3618(10) 0.3577(6) 0.1003(5) 0.054(3) Uani 1 1 d . . .
H86A H 0.3020 0.3708 0.1403 0.065 Uiso 1 1 calc R . .
C87 C 0.4582(10) 0.3153(7) 0.1069(7) 0.060(3) Uani 1 1 d . . .
H87A H 0.4641 0.2988 0.1509 0.072 Uiso 1 1 calc R . .
C88 C 0.5448(9) 0.2974(6) 0.0495(7) 0.054(3) Uani 1 1 d . . .
H88A H 0.6114 0.2685 0.0537 0.065 Uiso 1 1 calc R . .
C89 C 0.5368(11) 0.3208(6) -0.0143(6) 0.056(3) Uani 1 1 d . . .
H89A H 0.5977 0.3076 -0.0538 0.068 Uiso 1 1 calc R . .
C90 C 0.4407(9) 0.3634(5) -0.0215(6) 0.048(3) Uani 1 1 d . . .
H90A H 0.4360 0.3803 -0.0656 0.058 Uiso 1 1 calc R . .
C91 C 0.2407(9) 0.4689(6) -0.0533(6) 0.045(2) Uani 1 1 d . . .
C92 C 0.2503(9) 0.5421(6) -0.0584(6) 0.052(3) Uani 1 1 d . . .
H92A H 0.2407 0.5687 -0.0178 0.063 Uiso 1 1 calc R . .
C93 C 0.2727(10) 0.5738(7) -0.1204(7) 0.061(3) Uani 1 1 d . . .
H93A H 0.2786 0.6225 -0.1233 0.074 Uiso 1 1 calc R . .
C94 C 0.2869(11) 0.5356(7) -0.1795(7) 0.067(4) Uani 1 1 d . . .
H94A H 0.3035 0.5582 -0.2229 0.080 Uiso 1 1 calc R . .
C95 C 0.2774(11) 0.4642(7) -0.1766(6) 0.065(3) Uani 1 1 d . . .
H95A H 0.2865 0.4383 -0.2176 0.078 Uiso 1 1 calc R . .
C96 C 0.2542(11) 0.4311(6) -0.1125(7) 0.059(3) Uani 1 1 d . . .
H96A H 0.2478 0.3824 -0.1099 0.071 Uiso 1 1 calc R . .

loop_
_atom_site_aniso_label
_atom_site_aniso_U_11
_atom_site_aniso_U_22
_atom_site_aniso_U_33
_atom_site_aniso_U_23
_atom_site_aniso_U_13
_atom_site_aniso_U_12
Se1 0.0208(4) 0.0305(4) 0.0286(4) 0.0030(3) -0.0094(3) -0.0023(3)
Se2 0.0167(4) 0.0363(5) 0.0372(5) -0.0086(4) -0.0094(3) -0.0011(3)
Se3 0.0303(5) 0.0800(8) 0.0490(6) -0.0135(6) -0.0206(5) 0.0144(5)
Se4 0.0282(5) 0.0914(9) 0.0575(7) 0.0315(6) -0.0130(5) -0.0279(5)
Te1 0.0427(4) 0.0401(4) 0.0333(3) -0.0010(3) -0.0177(3) 0.0080(3)
Te2 0.0371(3) 0.0426(4) 0.0375(4) 0.0002(3) -0.0090(3) 0.0100(3)
Te3A 0.0385(12) 0.126(5) 0.0526(17) -0.040(2) -0.0078(10) -0.0178(15)
Te3 0.0524(9) 0.103(3) 0.0583(9) 0.0077(10) -0.0128(7) 0.0121(11)
Te4 0.0513(5) 0.0771(6) 0.0711(6) 0.0295(4) -0.0260(4) -0.0136(4)
P1 0.0211(10) 0.0308(11) 0.0302(11) -0.0041(9) -0.0074(8) -0.0009(8)
P2 0.0299(11) 0.0304(12) 0.0323(12) 0.0037(9) -0.0079(9) 0.0008(9)
P3 0.0304(11) 0.0346(12) 0.0274(11) -0.0035(9) -0.0053(9) 0.0006(9)
P4 0.0366(13) 0.0394(14) 0.0389(14) 0.0079(11) -0.0111(11) 0.0011(10)
C1 0.021(4) 0.029(4) 0.034(5) 0.000(4) -0.006(3) -0.001(3)
C2 0.034(5) 0.031(5) 0.035(5) 0.000(4) -0.007(4) 0.000(4)
C3 0.029(5) 0.037(5) 0.051(6) -0.004(4) -0.004(4) -0.004(4)
C4 0.035(5) 0.038(5) 0.063(7) -0.007(5) -0.007(5) -0.007(4)
C5 0.024(4) 0.043(6) 0.060(7) -0.015(5) -0.010(4) 0.001(4)
C6 0.035(5) 0.030(5) 0.033(5) -0.007(4) -0.013(4) 0.006(4)
C7 0.023(4) 0.029(4) 0.034(5) -0.002(4) -0.007(3) -0.003(3)
C8 0.037(5) 0.036(5) 0.034(5) -0.005(4) -0.014(4) 0.004(4)
C9 0.043(6) 0.040(5) 0.046(6) 0.010(4) -0.015(5) 0.000(4)
C10 0.050(6) 0.052(6) 0.033(5) 0.010(4) -0.015(5) -0.008(5)
C11 0.041(5) 0.052(6) 0.030(5) -0.002(4) 0.003(4) 0.001(5)
C12 0.031(5) 0.035(5) 0.032(5) 0.003(4) 0.000(4) -0.005(4)
C13 0.024(4) 0.036(5) 0.035(5) 0.008(4) -0.009(4) 0.001(3)
C14 0.035(5) 0.045(5) 0.031(5) 0.005(4) -0.006(4) 0.005(4)
C15 0.042(6) 0.040(6) 0.046(6) 0.004(5) -0.001(5) 0.010(4)
C16 0.033(5) 0.054(7) 0.054(7) 0.014(5) -0.011(5) 0.001(5)
C17 0.033(5) 0.058(7) 0.052(6) 0.003(5) -0.018(5) -0.006(5)
C18 0.027(4) 0.038(5) 0.041(5) 0.003(4) -0.010(4) -0.006(4)
C19 0.030(4) 0.031(4) 0.032(5) 0.001(4) -0.012(4) -0.002(3)
C20 0.028(4) 0.040(5) 0.040(5) -0.003(4) -0.007(4) -0.003(4)
C21 0.045(6) 0.031(5) 0.047(6) -0.008(4) -0.017(5) -0.007(4)
C22 0.053(6) 0.031(5) 0.038(5) -0.006(4) -0.014(5) -0.002(4)
C23 0.042(5) 0.046(6) 0.039(6) -0.012(4) 0.000(4) 0.005(4)
C24 0.036(5) 0.037(5) 0.039(5) -0.008(4) -0.004(4) 0.000(4)
C25 0.040(5) 0.039(5) 0.034(5) 0.013(4) -0.006(4) -0.005(4)
C26 0.032(5) 0.059(7) 0.051(6) 0.002(5) -0.014(5) 0.001(5)
C27 0.041(6) 0.073(8) 0.067(8) -0.003(7) -0.018(6) 0.010(6)
C28 0.054(7) 0.097(10) 0.048(7) 0.003(7) -0.024(6) -0.016(7)
C29 0.051(6) 0.052(6) 0.045(6) -0.013(5) -0.021(5) 0.004(5)
C30 0.046(6) 0.045(6) 0.033(5) 0.002(4) -0.014(4) -0.004(4)
C31 0.044(5) 0.027(4) 0.026(4) 0.000(3) -0.009(4) 0.005(4)
C32 0.040(5) 0.030(5) 0.036(5) 0.001(4) -0.008(4) 0.002(4)
C33 0.067(7) 0.033(5) 0.032(5) 0.003(4) -0.004(5) 0.000(5)
C34 0.076(8) 0.034(5) 0.032(5) 0.001(4) -0.013(5) 0.009(5)
C35 0.058(7) 0.041(6) 0.044(6) -0.009(5) -0.024(5) 0.010(5)
C36 0.042(5) 0.039(5) 0.045(6) 0.005(4) -0.019(5) 0.006(4)
C37 0.023(4) 0.040(5) 0.044(5) -0.003(4) -0.009(4) 0.003(4)
C38 0.033(5) 0.042(6) 0.057(7) -0.006(5) -0.015(5) 0.008(4)
C39 0.049(6) 0.064(7) 0.042(6) -0.009(5) -0.010(5) 0.022(6)
C40 0.033(5) 0.097(10) 0.033(6) -0.015(6) -0.010(4) 0.011(6)
C41 0.033(5) 0.071(7) 0.034(5) -0.008(5) -0.003(4) -0.008(5)
C42 0.025(4) 0.046(5) 0.032(5) 0.001(4) -0.004(4) -0.004(4)
C43 0.030(5) 0.035(5) 0.035(5) 0.007(4) -0.004(4) -0.004(4)
C44 0.056(6) 0.036(5) 0.046(6) -0.007(4) -0.015(5) 0.010(5)
C45 0.075(8) 0.033(6) 0.070(8) -0.006(5) -0.023(7) 0.006(5)
C46 0.046(6) 0.032(5) 0.055(7) -0.003(5) 0.002(5) -0.003(4)
C47 0.046(6) 0.038(5) 0.052(7) 0.007(5) 0.000(5) 0.016(4)
C48 0.035(5) 0.034(5) 0.053(6) 0.006(4) -0.005(4) 0.001(4)
C49 0.029(5) 0.047(6) 0.030(5) -0.003(4) -0.006(4) 0.003(4)
C50 0.031(5) 0.043(5) 0.035(5) -0.001(4) -0.009(4) -0.003(4)
C51 0.040(5) 0.051(6) 0.035(5) -0.001(4) -0.018(4) -0.013(4)
C52 0.033(5) 0.070(7) 0.053(7) -0.010(6) -0.020(5) -0.008(5)
C53 0.038(6) 0.080(9) 0.065(8) -0.005(7) -0.020(6) 0.016(6)
C54 0.030(5) 0.063(7) 0.059(7) 0.000(6) -0.010(5) 0.011(5)
C55 0.041(5) 0.035(5) 0.026(5) 0.001(4) -0.007(4) 0.002(4)
C56 0.065(7) 0.040(6) 0.042(6) -0.007(5) -0.013(5) 0.009(5)
C57 0.089(9) 0.046(7) 0.054(7) -0.004(5) -0.024(7) 0.016(6)
C58 0.072(8) 0.036(6) 0.056(7) -0.011(5) -0.013(6) 0.011(5)
C59 0.059(7) 0.045(6) 0.048(6) -0.018(5) -0.022(5) 0.005(5)
C60 0.043(5) 0.043(5) 0.033(5) -0.003(4) -0.014(4) 0.004(4)
C61 0.045(5) 0.032(5) 0.029(5) -0.007(4) -0.009(4) 0.001(4)
C62 0.048(6) 0.044(6) 0.036(5) 0.001(4) 0.004(4) 0.002(5)
C63 0.069(8) 0.045(6) 0.048(7) 0.003(5) 0.009(6) 0.005(6)
C64 0.090(9) 0.036(6) 0.043(6) 0.012(5) -0.014(6) -0.006(6)
C65 0.076(8) 0.046(6) 0.051(7) 0.009(5) -0.040(6) -0.010(6)
C66 0.053(6) 0.045(6) 0.041(6) 0.002(5) -0.019(5) -0.002(5)
C67 0.030(4) 0.041(5) 0.024(4) -0.004(4) -0.008(3) 0.002(4)
C68 0.030(5) 0.054(6) 0.040(5) -0.009(5) -0.016(4) 0.004(4)
C69 0.028(5) 0.061(7) 0.038(5) -0.012(5) -0.014(4) 0.009(4)
C70 0.026(5) 0.095(9) 0.035(5) -0.010(6) -0.012(4) -0.008(5)
C71 0.038(5) 0.076(8) 0.033(5) -0.003(5) -0.011(4) -0.008(5)
C72 0.028(5) 0.061(6) 0.030(5) 0.000(4) -0.013(4) -0.009(4)
C73 0.033(5) 0.037(5) 0.048(6) -0.002(4) -0.016(4) 0.008(4)
C74 0.065(7) 0.050(6) 0.052(7) 0.006(5) -0.027(6) -0.003(5)
C75 0.069(8) 0.059(7) 0.059(8) 0.004(6) -0.025(6) -0.005(6)
C76 0.053(7) 0.047(6) 0.077(9) 0.005(6) -0.019(6) -0.008(5)
C77 0.048(6) 0.057(7) 0.043(6) 0.007(5) -0.005(5) -0.003(5)
C78 0.037(5) 0.050(6) 0.044(6) 0.007(5) -0.007(4) -0.002(4)
C79 0.062(7) 0.046(6) 0.043(6) 0.008(5) -0.018(5) -0.002(5)
C80 0.062(7) 0.052(7) 0.046(6) 0.001(5) -0.023(6) 0.002(5)
C81 0.078(9) 0.066(8) 0.047(7) -0.007(6) -0.019(6) 0.012(7)
C82 0.151(15) 0.043(7) 0.060(8) -0.004(6) -0.063(10) -0.004(8)
C83 0.084(10) 0.058(8) 0.053(7) 0.005(6) -0.033(7) -0.014(7)
C84 0.055(7) 0.056(7) 0.068(8) 0.007(6) -0.028(6) -0.010(5)
C85 0.026(5) 0.041(5) 0.052(6) 0.015(5) -0.006(4) -0.001(4)
C86 0.048(6) 0.079(8) 0.031(5) 0.017(5) -0.004(5) 0.014(6)
C87 0.046(6) 0.083(9) 0.058(7) 0.016(6) -0.029(6) 0.007(6)
C88 0.033(5) 0.059(7) 0.072(8) 0.015(6) -0.017(5) -0.004(5)
C89 0.060(7) 0.053(7) 0.049(7) 0.014(5) -0.001(6) 0.009(5)
C90 0.049(6) 0.052(6) 0.041(6) 0.011(5) -0.008(5) 0.006(5)
C91 0.041(5) 0.052(6) 0.045(6) 0.016(5) -0.016(5) 0.002(5)
C92 0.045(6) 0.054(7) 0.059(7) 0.014(5) -0.016(5) 0.004(5)
C93 0.051(7) 0.064(8) 0.070(9) 0.035(7) -0.018(6) -0.005(6)
C94 0.052(7) 0.085(10) 0.060(8) 0.039(7) -0.008(6) 0.000(6)
C95 0.066(8) 0.087(10) 0.040(6) 0.019(6) -0.011(6) 0.007(7)
C96 0.068(8) 0.047(7) 0.063(8) 0.015(6) -0.019(6) -0.001(6)

loop_
_atom_type_symbol
_atom_type_description
_atom_type_scat_dispersion_real
_atom_type_scat_dispersion_imag
_atom_type_scat_source
C C 0.0033 0.0016 'International Tables Vol C Tables 4.2.6.8 and 6.1.1.4'
H H 0.0000 0.0000 'International Tables Vol C Tables 4.2.6.8 and 6.1.1.4'
P P 0.1023 0.0942 'International Tables Vol C Tables 4.2.6.8 and 6.1.1.4'
Se Se -0.0929 2.2259 'International Tables Vol C Tables 4.2.6.8 and 6.1.1.4'
Te Te -0.5308 1.6751 'International Tables Vol C Tables 4.2.6.8 and 6.1.1.4'

loop_
_geom_angle_atom_site_label_1
_geom_angle_atom_site_label_2
_geom_angle_atom_site_label_3
_geom_angle
_geom_angle_site_symmetry_1
_geom_angle_site_symmetry_3
_geom_angle_publ_flag
Te3 Se3 Te3A 22.68(10) . . ?
Se1 Te1 Te2 113.52(3) . . ?
Se2 Te2 Te1 109.12(3) . . ?
Te3 Te3A Se3 76.3(3) . . ?
Te3 Te3A Te4 84.66(19) . . ?
Se3 Te3A Te4 112.00(9) . . ?
Te3A Te3 Se3 81.1(3) . . ?
Te3A Te3 Te4 75.2(2) . . ?
Se3 Te3 Te4 110.61(7) . . ?
Se4 Te4 Te3A 110.20(13) . . ?
Se4 Te4 Te3 97.75(8) . . ?
Te3A Te4 Te3 20.18(10) . . ?
C1 P1 C13 106.9(4) . . ?
C1 P1 C19 110.7(4) . . ?
C13 P1 C19 110.1(4) . . ?
C1 P1 C7 110.2(4) . . ?
C13 P1 C7 109.7(4) . . ?
C19 P1 C7 109.3(4) . . ?
C43 P2 C25 110.4(4) . . ?
C43 P2 C31 109.3(4) . . ?
C25 P2 C31 107.5(4) . . ?
C43 P2 C37 109.1(4) . . ?
C25 P2 C37 111.5(4) . . ?
C31 P2 C37 109.0(4) . . ?
C55 P3 C61 110.6(4) . . ?
C55 P3 C49 109.4(4) . . ?
C61 P3 C49 108.5(4) . . ?
C55 P3 C67 109.7(4) . . ?
C61 P3 C67 108.3(4) . . ?
C49 P3 C67 110.4(4) . . ?
C79 P4 C73 110.6(5) . . ?
C79 P4 C91 109.5(5) . . ?
C73 P4 C91 109.9(5) . . ?
C79 P4 C85 108.4(5) . . ?
C73 P4 C85 108.9(4) . . ?
C91 P4 C85 109.5(5) . . ?
C6 C1 C2 119.3(8) . . ?
C6 C1 P1 121.2(7) . . ?
C2 C1 P1 119.5(7) . . ?
C3 C2 C1 120.2(9) . . ?
C2 C3 C4 121.0(10) . . ?
C5 C4 C3 119.2(9) . . ?
C4 C5 C6 120.7(10) . . ?
C1 C6 C5 119.5(9) . . ?
C8 C7 C12 120.9(8) . . ?
C8 C7 P1 119.9(7) . . ?
C12 C7 P1 119.2(7) . . ?
C7 C8 C9 119.8(9) . . ?
C10 C9 C8 120.0(9) . . ?
C11 C10 C9 120.1(9) . . ?
C10 C11 C12 122.0(9) . . ?
C11 C12 C7 117.3(9) . . ?
C18 C13 C14 119.3(8) . . ?
C18 C13 P1 123.9(7) . . ?
C14 C13 P1 116.8(7) . . ?
C15 C14 C13 120.7(9) . . ?
C14 C15 C16 119.3(10) . . ?
C15 C16 C17 120.5(9) . . ?
C18 C17 C16 120.2(10) . . ?
C17 C18 C13 120.0(9) . . ?
C20 C19 C24 119.8(8) . . ?
C20 C19 P1 119.0(7) . . ?
C24 C19 P1 121.1(7) . . ?
C21 C20 C19 119.5(9) . . ?
C20 C21 C22 121.3(9) . . ?
C21 C22 C23 119.4(8) . . ?
C24 C23 C22 120.2(9) . . ?
C23 C24 C19 119.7(9) . . ?
C30 C25 C26 118.9(10) . . ?
C30 C25 P2 117.7(7) . . ?
C26 C25 P2 123.2(8) . . ?
C27 C26 C25 120.1(11) . . ?
C28 C27 C26 122.0(11) . . ?
C27 C28 C29 119.8(11) . . ?
C28 C29 C30 119.7(10) . . ?
C25 C30 C29 119.4(10) . . ?
C36 C31 C32 121.1(9) . . ?
C36 C31 P2 120.0(7) . . ?
C32 C31 P2 118.6(7) . . ?
C31 C32 C33 118.4(9) . . ?
C34 C33 C32 119.6(10) . . ?
C35 C34 C33 120.5(10) . . ?
C34 C35 C36 121.4(10) . . ?
C35 C36 C31 118.9(10) . . ?
C42 C37 C38 120.6(9) . . ?
C42 C37 P2 118.7(7) . . ?
C38 C37 P2 120.7(8) . . ?
C39 C38 C37 119.4(10) . . ?
C38 C39 C40 121.3(10) . . ?
C41 C40 C39 120.3(10) . . ?
C40 C41 C42 118.8(10) . . ?
C37 C42 C41 119.6(9) . . ?
C44 C43 C48 119.7(9) . . ?
C44 C43 P2 120.3(7) . . ?
C48 C43 P2 120.0(8) . . ?
C45 C44 C43 121.3(10) . . ?
C46 C45 C44 118.1(12) . . ?
C47 C46 C45 122.3(10) . . ?
C46 C47 C48 120.6(10) . . ?
C47 C48 C43 118.1(10) . . ?
C50 C49 C54 120.9(9) . . ?
C50 C49 P3 118.0(7) . . ?
C54 C49 P3 121.0(8) . . ?
C49 C50 C51 118.9(9) . . ?
C52 C51 C50 119.9(9) . . ?
C53 C52 C51 121.4(10) . . ?
C52 C53 C54 121.2(10) . . ?
C49 C54 C53 117.8(11) . . ?
C56 C55 C60 119.9(9) . . ?
C56 C55 P3 120.3(7) . . ?
C60 C55 P3 119.8(7) . . ?
C57 C56 C55 119.9(10) . . ?
C56 C57 C58 118.9(11) . . ?
C59 C58 C57 120.6(10) . . ?
C58 C59 C60 121.6(10) . . ?
C59 C60 C55 119.1(9) . . ?
C66 C61 C62 120.9(9) . . ?
C66 C61 P3 120.6(8) . . ?
C62 C61 P3 118.4(8) . . ?
C61 C62 C63 119.6(11) . . ?
C64 C63 C62 119.5(11) . . ?
C65 C64 C63 120.7(10) . . ?
C64 C65 C66 120.9(10) . . ?
C61 C66 C65 118.4(10) . . ?
C72 C67 C68 121.1(9) . . ?
C72 C67 P3 120.1(7) . . ?
C68 C67 P3 118.7(7) . . ?
C69 C68 C67 118.4(10) . . ?
C70 C69 C68 120.4(10) . . ?
C69 C70 C71 121.4(10) . . ?
C70 C71 C72 119.5(11) . . ?
C67 C72 C71 119.2(10) . . ?
C74 C73 C78 118.4(10) . . ?
C74 C73 P4 123.9(8) . . ?
C78 C73 P4 117.7(8) . . ?
C73 C74 C75 119.7(11) . . ?
C76 C75 C74 120.1(12) . . ?
C75 C76 C77 122.9(12) . . ?
C76 C77 C78 118.5(11) . . ?
C77 C78 C73 120.4(10) . . ?
C84 C79 C80 119.0(11) . . ?
C84 C79 P4 120.2(9) . . ?
C80 C79 P4 120.6(8) . . ?
C81 C80 C79 120.0(11) . . ?
C80 C81 C82 118.8(13) . . ?
C83 C82 C81 119.7(12) . . ?
C84 C83 C82 122.0(12) . . ?
C83 C84 C79 120.4(12) . . ?
C86 C85 C90 119.1(9) . . ?
C86 C85 P4 119.9(8) . . ?
C90 C85 P4 120.9(8) . . ?
C85 C86 C87 121.4(10) . . ?
C88 C87 C86 119.1(11) . . ?
C87 C88 C89 120.9(11) . . ?
C88 C89 C90 120.5(11) . . ?
C89 C90 C85 119.0(10) . . ?
C96 C91 C92 119.0(10) . . ?
C96 C91 P4 122.2(9) . . ?
C92 C91 P4 118.7(9) . . ?
C93 C92 C91 120.6(12) . . ?
C92 C93 C94 120.0(12) . . ?
C93 C94 C95 121.0(11) . . ?
C94 C95 C96 119.2(13) . . ?
C91 C96 C95 120.1(12) . . ?

loop_
_geom_bond_atom_site_label_1
_geom_bond_atom_site_label_2
_geom_bond_distance
_geom_bond_site_symmetry_2
_geom_bond_publ_flag
Se1 Te1 2.5625(11) . ?
Se2 Te2 2.5947(11) . ?
Se3 Te3 2.483(2) . ?
Se3 Te3A 2.525(4) . ?
Se4 Te4 2.5314(13) . ?
Te1 Te2 2.7685(9) . ?
Te3A Te3 0.986(5) . ?
Te3A Te4 2.763(3) . ?
Te3 Te4 2.8458(19) . ?
P1 C1 1.782(8) . ?
P1 C13 1.797(8) . ?
P1 C19 1.799(9) . ?
P1 C7 1.809(9) . ?
P2 C43 1.779(9) . ?
P2 C25 1.787(10) . ?
P2 C31 1.795(9) . ?
P2 C37 1.806(9) . ?
P3 C55 1.794(9) . ?
P3 C61 1.797(10) . ?
P3 C49 1.804(9) . ?
P3 C67 1.807(9) . ?
P4 C79 1.765(12) . ?
P4 C73 1.783(10) . ?
P4 C91 1.787(10) . ?
P4 C85 1.804(9) . ?
C1 C6 1.394(12) . ?
C1 C2 1.410(12) . ?
C2 C3 1.383(12) . ?
C3 C4 1.400(15) . ?
C4 C5 1.376(16) . ?
C5 C6 1.423(13) . ?
C7 C8 1.381(12) . ?
C7 C12 1.412(12) . ?
C8 C9 1.392(14) . ?
C9 C10 1.389(14) . ?
C10 C11 1.356(14) . ?
C11 C12 1.404(13) . ?
C13 C18 1.390(13) . ?
C13 C14 1.408(13) . ?
C14 C15 1.376(13) . ?
C15 C16 1.387(15) . ?
C16 C17 1.394(15) . ?
C17 C18 1.378(13) . ?
C19 C20 1.402(12) . ?
C19 C24 1.421(13) . ?
C20 C21 1.380(13) . ?
C21 C22 1.386(14) . ?
C22 C23 1.416(14) . ?
C23 C24 1.372(13) . ?
C25 C30 1.394(14) . ?
C25 C26 1.397(13) . ?
C26 C27 1.366(15) . ?
C27 C28 1.344(18) . ?
C28 C29 1.389(16) . ?
C29 C30 1.409(13) . ?
C31 C36 1.392(13) . ?
C31 C32 1.403(13) . ?
C32 C33 1.412(13) . ?
C33 C34 1.387(15) . ?
C34 C35 1.373(15) . ?
C35 C36 1.377(14) . ?
C37 C42 1.383(13) . ?
C37 C38 1.392(13) . ?
C38 C39 1.335(14) . ?
C39 C40 1.396(17) . ?
C40 C41 1.372(16) . ?
C41 C42 1.399(12) . ?
C43 C44 1.393(14) . ?
C43 C48 1.413(13) . ?
C44 C45 1.385(14) . ?
C45 C46 1.382(15) . ?
C46 C47 1.363(16) . ?
C47 C48 1.399(14) . ?
C49 C50 1.382(13) . ?
C49 C54 1.403(13) . ?
C50 C51 1.420(12) . ?
C51 C52 1.366(14) . ?
C52 C53 1.342(16) . ?
C53 C54 1.418(15) . ?
C55 C56 1.399(14) . ?
C55 C60 1.408(13) . ?
C56 C57 1.390(15) . ?
C57 C58 1.414(17) . ?
C58 C59 1.353(15) . ?
C59 C60 1.375(13) . ?
C61 C66 1.380(13) . ?
C61 C62 1.386(14) . ?
C62 C63 1.408(15) . ?
C63 C64 1.374(17) . ?
C64 C65 1.364(16) . ?
C65 C66 1.411(15) . ?
C67 C72 1.361(13) . ?
C67 C68 1.404(13) . ?
C68 C69 1.388(13) . ?
C69 C70 1.359(16) . ?
C70 C71 1.365(16) . ?
C71 C72 1.409(13) . ?
C73 C74 1.386(14) . ?
C73 C78 1.412(14) . ?
C74 C75 1.417(16) . ?
C75 C76 1.320(17) . ?
C76 C77 1.375(16) . ?
C77 C78 1.396(14) . ?
C79 C84 1.404(15) . ?
C79 C80 1.420(16) . ?
C80 C81 1.393(16) . ?
C81 C82 1.433(19) . ?
C82 C83 1.37(2) . ?
C83 C84 1.360(17) . ?
C85 C86 1.373(14) . ?
C85 C90 1.400(14) . ?
C86 C87 1.383(14) . ?
C87 C88 1.363(17) . ?
C88 C89 1.371(16) . ?
C89 C90 1.386(14) . ?
C91 C96 1.375(17) . ?
C91 C92 1.430(15) . ?
C92 C93 1.351(16) . ?
C93 C94 1.376(19) . ?
C94 C95 1.393(18) . ?
C95 C96 1.398(16) . ?
